data_7701047
loop_
_publ_author_name
'Zhang, Xian'
'Xiao, Yi'
'Wang, Ruiqi'
'Fu, Pengxiang'
'Zheng, Chong'
'Huang, Fuqiang'

_publ_section_title
;
 Synthesis, crystal structures and optical properties of
 noncentrosymmetric oxysulfides AeGeS<sub>2</sub>O (Ae = Sr, Ba).
;
_journal_issue 39
_journal_name_full 'Dalton transactions (Cambridge, England : 2003)'
_journal_page_first 14662
_journal_page_last 14668
_journal_paper_doi 10.1039/c9dt02780g
_journal_volume 48
_journal_year 2019
_chemical_formula_sum 'Ge O S2 Sr'
_chemical_formula_weight 240.35
_space_group_crystal_system orthorhombic
_space_group_IT_number 19
_space_group_name_Hall 'P 2ac 2ab'
_space_group_name_H-M_alt 'P 21 21 21'
_symmetry_space_group_name_Hall 'P 2ac 2ab'
_symmetry_space_group_name_H-M 'P 21 21 21'
_audit_creation_method SHELXL-2014/7
_audit_update_record
;
2019-05-31 deposited with the CCDC.    2019-09-04 downloaded from the CCDC.
;
_cell_angle_alpha 90
_cell_angle_beta 90
_cell_angle_gamma 90
_cell_formula_units_Z 4
_cell_length_a 4.6627(4)
_cell_length_b 8.0622(7)
_cell_length_c 12.0975(13)
_cell_measurement_reflns_used 926
_cell_measurement_temperature 293(2)
_cell_measurement_theta_max 30.043
_cell_measurement_theta_min 4.216
_cell_volume 454.76(7)
_computing_structure_refinement 'SHELXL-2014/7 (Sheldrick, 2014)'
_diffrn_ambient_temperature 293(2)
_diffrn_measured_fraction_theta_full 1.000
_diffrn_measured_fraction_theta_max 0.889
_diffrn_measurement_device_type 'SuperNova, Dual, Cu at zero, Atlas'
_diffrn_radiation_type MoK\a
_diffrn_radiation_wavelength 0.71073
_diffrn_reflns_av_R_equivalents 0.0244
_diffrn_reflns_av_unetI/netI 0.0546
_diffrn_reflns_Laue_measured_fraction_full 1.000
_diffrn_reflns_Laue_measured_fraction_max 0.889
_diffrn_reflns_limit_h_max 6
_diffrn_reflns_limit_h_min -6
_diffrn_reflns_limit_k_max 11
_diffrn_reflns_limit_k_min -6
_diffrn_reflns_limit_l_max 9
_diffrn_reflns_limit_l_min -15
_diffrn_reflns_number 1645
_diffrn_reflns_point_group_measured_fraction_full 1.000
_diffrn_reflns_point_group_measured_fraction_max 0.887
_diffrn_reflns_theta_full 25.242
_diffrn_reflns_theta_max 30.104
_diffrn_reflns_theta_min 3.036
_diffrn_source 'SuperNova (Mo) X-ray Source'
_exptl_absorpt_coefficient_mu 19.066
_exptl_absorpt_correction_T_max 0.226
_exptl_absorpt_correction_T_min 0.123
_exptl_absorpt_correction_type multi-scan
_exptl_absorpt_process_details
;
CrysalisPro, Agilent Technologies,
Version 1.171.36.32(release 02-08-2013 CrysAlis171 .NET)
(compiled Aug 2 2013,16:46:58)
Empirical absorption correction using spherical harmonics,
 implemented in SCALE3 ABSPACK scaling algorithm.
;
_exptl_crystal_colour transparent
_exptl_crystal_density_diffrn 3.510
_exptl_crystal_description needle
_exptl_crystal_F_000 376
_exptl_crystal_size_max 0.2
_exptl_crystal_size_mid 0.1
_exptl_crystal_size_min 0.08
_refine_diff_density_max 0.842
_refine_diff_density_min -0.662
_refine_diff_density_rms 0.203
_refine_ls_abs_structure_details
;
 Refined as an inversion twin.
;
_refine_ls_abs_structure_Flack 0.005(17)
_refine_ls_extinction_method none
_refine_ls_goodness_of_fit_ref 0.995
_refine_ls_hydrogen_treatment undef
_refine_ls_matrix_type full
_refine_ls_number_parameters 47
_refine_ls_number_reflns 1135
_refine_ls_number_restraints 0
_refine_ls_restrained_S_all 0.995
_refine_ls_R_factor_all 0.0345
_refine_ls_R_factor_gt 0.0287
_refine_ls_shift/su_max 0.000
_refine_ls_shift/su_mean 0.000
_refine_ls_structure_factor_coef Fsqd
_refine_ls_weighting_details 'w=1/[\s^2^(Fo^2^)+(0.0196P)^2^] where P=(Fo^2^+2Fc^2^)/3'
_refine_ls_weighting_scheme calc
_refine_ls_wR_factor_gt 0.0556
_refine_ls_wR_factor_ref 0.0581
_reflns_Friedel_coverage 0.647
_reflns_Friedel_fraction_full 1.000
_reflns_Friedel_fraction_max 0.883
_reflns_number_gt 1028
_reflns_number_total 1135
_reflns_threshold_expression 'I > 2\s(I)'
_cod_data_source_file c9dt02780g1.cif
_cod_data_source_block exp_3280
_cod_depositor_comments 'Adding full bibliography for 7701046--7701047.cif.'
_cod_original_cell_volume 454.77(8)
_cod_database_code 7701047
_shelx_shelxl_version_number 2014/7
_shelx_space_group_comment
;
The symmetry employed for this shelxl refinement is uniquely defined
by the following loop, which should always be used as a source of
symmetry information in preference to the above space-group names.
They are only intended as comments.
;

loop_
_space_group_symop_operation_xyz
'x, y, z'
'-x+1/2, -y, z+1/2'
'-x, y+1/2, -z+1/2'
'x+1/2, -y+1/2, -z'

loop_
_atom_site_label
_atom_site_type_symbol
_atom_site_fract_x
_atom_site_fract_y
_atom_site_fract_z
_atom_site_U_iso_or_equiv
_atom_site_adp_type
_atom_site_occupancy
_atom_site_site_symmetry_order
_atom_site_calc_flag
Sr Sr 0.89097(15) 0.57950(9) 0.85486(6) 0.00954(17) Uani 1 1 d
Ge Ge 0.74051(16) 0.15657(9) 0.93069(6) 0.00549(17) Uani 1 1 d
S1 S 0.9155(4) 0.9162(2) 0.96623(16) 0.0116(4) Uani 1 1 d
S2 S 0.6045(4) 0.2396(2) 0.76897(15) 0.0099(4) Uani 1 1 d
O O 0.4817(10) 0.1767(7) 1.0387(4) 0.0065(11) Uani 1 1 d

loop_
_atom_site_aniso_label
_atom_site_aniso_U_11
_atom_site_aniso_U_22
_atom_site_aniso_U_33
_atom_site_aniso_U_23
_atom_site_aniso_U_13
_atom_site_aniso_U_12
Sr 0.0095(3) 0.0085(3) 0.0106(3) 0.0027(3) -0.0016(3) -0.0009(3)
Ge 0.0056(3) 0.0063(3) 0.0045(4) -0.0001(3) 0.0005(3) -0.0004(4)
S1 0.0124(9) 0.0076(8) 0.0148(9) -0.0021(8) -0.0025(8) 0.0024(10)
S2 0.0106(8) 0.0134(9) 0.0057(9) 0.0000(7) -0.0026(8) -0.0018(9)
O 0.005(2) 0.007(2) 0.007(3) 0.002(2) 0.0003(19) 0.002(2)

loop_
_atom_type_symbol
_atom_type_description
_atom_type_scat_dispersion_real
_atom_type_scat_dispersion_imag
_atom_type_scat_source
O O 0.0106 0.0060 'International Tables Vol C Tables 4.2.6.8 and 6.1.1.4'
S S 0.1246 0.1234 'International Tables Vol C Tables 4.2.6.8 and 6.1.1.4'
Ge Ge 0.1547 1.8001 'International Tables Vol C Tables 4.2.6.8 and 6.1.1.4'
Sr Sr -1.5307 3.2498 'International Tables Vol C Tables 4.2.6.8 and 6.1.1.4'

loop_
_geom_angle_atom_site_label_1
_geom_angle_atom_site_label_2
_geom_angle_atom_site_label_3
_geom_angle
_geom_angle_site_symmetry_1
_geom_angle_site_symmetry_3
O Sr S1 120.69(13) 4_557 .
O Sr S2 137.88(11) 4_557 3_656
S1 Sr S2 82.39(5) . 3_656
O Sr S2 118.30(11) 4_557 3_756
S1 Sr S2 79.15(5) . 3_756
S2 Sr S2 99.39(6) 3_656 3_756
O Sr S1 76.58(12) 4_557 4_467
S1 Sr S1 72.93(6) . 4_467
S2 Sr S1 78.22(6) 3_656 4_467
S2 Sr S1 152.06(6) 3_756 4_467
O Sr S2 61.82(12) 4_557 .
S1 Sr S2 157.01(6) . .
S2 Sr S2 83.52(3) 3_656 .
S2 Sr S2 121.17(4) 3_756 .
S1 Sr S2 86.46(5) 4_467 .
O Sr S1 62.31(11) 4_557 4_567
S1 Sr S1 70.59(5) . 4_567
S2 Sr S1 152.97(6) 3_656 4_567
S2 Sr S1 75.24(5) 3_756 4_567
S1 Sr S1 94.17(5) 4_467 4_567
S2 Sr S1 122.24(6) . 4_567
O Sr Ge 26.96(11) 4_557 .
S1 Sr Ge 137.89(5) . .
S2 Sr Ge 112.30(4) 3_656 .
S2 Sr Ge 132.16(4) 3_756 .
S1 Sr Ge 72.14(4) 4_467 .
S2 Sr Ge 36.44(4) . .
S1 Sr Ge 89.27(4) 4_567 .
O Sr Ge 26.69(11) 4_557 4_557
S1 Sr Ge 97.80(4) . 4_557
S2 Sr Ge 157.16(5) 3_656 4_557
S2 Sr Ge 103.08(4) 3_756 4_557
S1 Sr Ge 80.03(4) 4_467 4_557
S2 Sr Ge 88.31(4) . 4_557
S1 Sr Ge 35.97(4) 4_567 4_557
Ge Sr Ge 53.486(18) . 4_557
O Sr Sr 99.86(11) 4_557 1_455
S1 Sr Sr 92.16(4) . 1_455
S2 Sr Sr 40.56(4) 3_656 1_455
S2 Sr Sr 139.95(4) 3_756 1_455
S1 Sr Sr 44.32(4) 4_467 1_455
S2 Sr Sr 65.49(4) . 1_455
S1 Sr Sr 138.49(3) 4_567 1_455
Ge Sr Sr 78.762(16) . 1_455
Ge Sr Sr 116.863(17) 4_557 1_455
O Sr Sr 80.14(11) 4_557 1_655
S1 Sr Sr 87.84(4) . 1_655
S2 Sr Sr 139.44(4) 3_656 1_655
S2 Sr Sr 40.05(4) 3_756 1_655
S1 Sr Sr 135.68(4) 4_467 1_655
S2 Sr Sr 114.50(4) . 1_655
S1 Sr Sr 41.51(3) 4_567 1_655
Ge Sr Sr 101.237(16) . 1_655
Ge Sr Sr 63.136(17) 4_557 1_655
Sr Sr Sr 180.0 1_455 1_655
O Ge O 101.82(12) . 4_557
O Ge S1 101.09(18) . 1_545
O Ge S1 113.42(17) 4_557 1_545
O Ge S2 115.82(16) . .
O Ge S2 97.98(16) 4_557 .
S1 Ge S2 124.90(8) 1_545 .
O Ge Sr 103.42(18) . .
O Ge Sr 38.70(16) 4_557 .
S1 Ge Sr 146.33(6) 1_545 .
S2 Ge Sr 62.20(5) . .
O Ge Sr 38.41(17) . 4_457
O Ge Sr 122.08(16) 4_557 4_457
S1 Ge Sr 63.33(6) 1_545 4_457
S2 Ge Sr 132.95(6) . 4_457
Sr Ge Sr 140.46(2) . 4_457
Ge S1 Sr 134.82(8) 1_565 .
Ge S1 Sr 113.69(8) 1_565 4_567
Sr S1 Sr 110.33(6) . 4_567
Ge S1 Sr 80.70(6) 1_565 4_467
Sr S1 Sr 106.01(6) . 4_467
Sr S1 Sr 94.17(5) 4_567 4_467
Ge S2 Sr 122.48(8) . 3_646
Ge S2 Sr 94.96(7) . 3_746
Sr S2 Sr 99.39(6) 3_646 3_746
Ge S2 Sr 81.36(6) . .
Sr S2 Sr 146.63(7) 3_646 .
Sr S2 Sr 101.37(6) 3_746 .
Ge O Ge 130.1(3) . 4_457
Ge O Sr 114.9(3) . 4_457
Ge O Sr 114.3(2) 4_457 4_457

loop_
_geom_bond_atom_site_label_1
_geom_bond_atom_site_label_2
_geom_bond_distance
_geom_bond_site_symmetry_2
Sr O 2.470(5) 4_557
Sr S1 3.032(2) .
Sr S2 3.041(2) 3_656
Sr S2 3.073(2) 3_756
Sr S1 3.098(2) 4_467
Sr S2 3.221(2) .
Sr S1 3.266(2) 4_567
Sr Ge 3.6000(11) .
Sr Ge 3.6069(10) 4_557
Sr Sr 4.6627(4) 1_455
Sr Sr 4.6627(4) 1_655
Ge O 1.786(5) .
Ge O 1.791(5) 4_557
Ge S1 2.147(2) 1_545
Ge S2 2.1629(19) .
Ge Sr 3.6068(10) 4_457
S1 Ge 2.147(2) 1_565
S1 Sr 3.098(2) 4_567
S1 Sr 3.266(2) 4_467
S2 Sr 3.041(2) 3_646
S2 Sr 3.073(2) 3_746
O Ge 1.791(5) 4_457
O Sr 2.470(5) 4_457
